data_4316306
loop_
_publ_author_name
'Fergus R. Knight'
'Amy L. Fuller'
'Michael B\"uhl'
'Alexandra M. Z. Slawin'
'J. Derek Woollins'

_publ_section_title
;
 Hypervalent Adducts of Chalcogen-Containing peri-Substituted
 Naphthalenes; Reactions of Sulfur, Selenium, and Tellurium with
 Dihalogens
;
_journal_name_full 'Inorganic Chemistry'
_journal_page_first 7577
_journal_page_last 7596
_journal_paper_doi 10.1021/ic101086h
_journal_volume 49
_journal_year 2010
_chemical_formula_moiety 'C16 H11 Br I2 Te '
_chemical_formula_sum 'C16 H11 Br I2 Te'
_chemical_formula_weight 664.58
_space_group_IT_number 2
_symmetry_cell_setting triclinic
_symmetry_Int_Tables_number 2
_symmetry_space_group_name_Hall '-P 1'
_symmetry_space_group_name_H-M 'P -1'
_cell_angle_alpha 105.274(8)
_cell_angle_beta 90.454(4)
_cell_angle_gamma 102.945(9)
_cell_formula_units_Z 2
_cell_length_a 8.221(2)
_cell_length_b 9.639(3)
_cell_length_c 11.613(3)
_cell_measurement_reflns_used 3501
_cell_measurement_temperature 125.1
_cell_measurement_theta_max 26.4
_cell_measurement_theta_min 1.8
_cell_volume 863.0(4)
_computing_cell_refinement CrystalClear
_computing_data_collection CrystalClear
_computing_data_reduction CrystalStructure
_computing_publication_material 'CrystalStructure 3.8'
_computing_structure_refinement SHELXL
_computing_structure_solution SIR2004
_diffrn_ambient_temperature 125
_diffrn_detector_area_resol_mean 14.63
_diffrn_measured_fraction_theta_full 0.958
_diffrn_measured_fraction_theta_max 0.958
_diffrn_measurement_device_type 'Rigaku Saturn'
_diffrn_measurement_method \w
_diffrn_radiation_type 'Mo K\a'
_diffrn_radiation_wavelength 0.71075
_diffrn_reflns_av_R_equivalents 0.044
_diffrn_reflns_limit_h_max 8
_diffrn_reflns_limit_h_min -10
_diffrn_reflns_limit_k_max 11
_diffrn_reflns_limit_k_min -11
_diffrn_reflns_limit_l_max 14
_diffrn_reflns_limit_l_min -14
_diffrn_reflns_number 9862
_diffrn_reflns_theta_full 26.37
_diffrn_reflns_theta_max 26.37
_exptl_absorpt_coefficient_mu 7.613
_exptl_absorpt_correction_T_max 0.796
_exptl_absorpt_correction_T_min 0.335
_exptl_absorpt_correction_type multi-scan
_exptl_absorpt_process_details 'Jacobson, R. (1998) Private communication'
_exptl_crystal_colour red
_exptl_crystal_density_diffrn 2.557
_exptl_crystal_density_method 'not measured'
_exptl_crystal_description platelet
_exptl_crystal_F_000 600.00
_exptl_crystal_size_max 0.15
_exptl_crystal_size_mid 0.15
_exptl_crystal_size_min 0.03
_refine_diff_density_max 1.43
_refine_diff_density_min -1.29
_refine_ls_extinction_method none
_refine_ls_goodness_of_fit_ref 1.144
_refine_ls_hydrogen_treatment refall
_refine_ls_number_parameters 182
_refine_ls_number_reflns 3384
_refine_ls_R_factor_gt 0.0373
_refine_ls_shift/su_max 0.0010
_refine_ls_structure_factor_coef Fsqd
_refine_ls_weighting_details 'w = 1/[\s^2^(Fo^2^)+(0.0693P)^2^+2.0901P] where P=(Fo^2^+2Fc^2^)/3'
_refine_ls_weighting_scheme calc
_refine_ls_wR_factor_ref 0.1186
_reflns_number_gt 3262
_reflns_number_total 3384
_reflns_threshold_expression F^2^>2.0\s(F^2^)
_cod_data_source_file ic101086h_si_013.cif
_cod_data_source_block '__FKDW219B-1'
_cod_original_formula_sum 'C16 H11 Br I2 Te '
_cod_database_code 4316306

loop_
_symmetry_equiv_pos_site_id
_symmetry_equiv_pos_as_xyz
1 +X,+Y,+Z
2 -X,-Y,-Z

loop_
_atom_site_label
_atom_site_type_symbol
_atom_site_fract_x
_atom_site_fract_y
_atom_site_fract_z
_atom_site_U_iso_or_equiv
_atom_site_adp_type
_atom_site_occupancy
_atom_site_symmetry_multiplicity
_atom_site_calc_flag
_atom_site_refinement_flags
_atom_site_disorder_assembly
_atom_site_disorder_group
I(1) I 1.18306(5) 0.14639(4) 0.71626(4) 0.02606(14) Uani 1.00 1 d . . .
I(2) I 0.68226(4) 0.45738(4) 0.93199(3) 0.02097(14) Uani 1.00 1 d . . .
Te(1) Te 0.93164(4) 0.29951(3) 0.83143(3) 0.01579(14) Uani 1.00 1 d . . .
Br(1) Br 1.12092(7) 0.61385(6) 0.80967(5) 0.02510(17) Uani 1.00 1 d . . .
C(1) C 0.9516(6) 0.5877(6) 0.6870(5) 0.0215(11) Uani 1.00 1 d . . .
C(2) C 0.9459(7) 0.7108(6) 0.6527(6) 0.0281(13) Uani 1.00 1 d . . .
C(3) C 0.8368(9) 0.7021(7) 0.5577(6) 0.0340(14) Uani 1.00 1 d . . .
C(4) C 0.7385(7) 0.5690(7) 0.4964(6) 0.0289(13) Uani 1.00 1 d . . .
C(5) C 0.7449(6) 0.4395(6) 0.5292(5) 0.0213(11) Uani 1.00 1 d . . .
C(6) C 0.6483(7) 0.3010(6) 0.4594(5) 0.0248(12) Uani 1.00 1 d . . .
C(7) C 0.6561(7) 0.1724(6) 0.4850(5) 0.0238(11) Uani 1.00 1 d . . .
C(8) C 0.7511(6) 0.1773(6) 0.5878(5) 0.0199(11) Uani 1.00 1 d . . .
C(9) C 0.8393(6) 0.3086(5) 0.6604(5) 0.0173(10) Uani 1.00 1 d . . .
C(10) C 0.8486(6) 0.4460(6) 0.6301(5) 0.0191(11) Uani 1.00 1 d . . .
C(11) C 0.7723(6) 0.0952(5) 0.8407(5) 0.0188(10) Uani 1.00 1 d . . .
C(12) C 0.8464(7) 0.0017(6) 0.8847(5) 0.0217(11) Uani 1.00 1 d . . .
C(13) C 0.7475(7) -0.1272(6) 0.9025(5) 0.0264(12) Uani 1.00 1 d . . .
C(14) C 0.5737(7) -0.1588(6) 0.8807(5) 0.0266(12) Uani 1.00 1 d . . .
C(15) C 0.5013(7) -0.0643(6) 0.8373(5) 0.0268(12) Uani 1.00 1 d . . .
C(16) C 0.5990(6) 0.0643(6) 0.8186(5) 0.0194(10) Uani 1.00 1 d . . .
H(2) H 1.0169 0.8034 0.6939 0.034 Uiso 1.00 1 c R . .
H(3) H 0.8309 0.7890 0.5356 0.041 Uiso 1.00 1 c R . .
H(4) H 0.6649 0.5634 0.4310 0.035 Uiso 1.00 1 c R . .
H(6) H 0.5768 0.2979 0.3936 0.030 Uiso 1.00 1 c R . .
H(7) H 0.5977 0.0801 0.4338 0.029 Uiso 1.00 1 c R . .
H(8) H 0.7539 0.0878 0.6068 0.024 Uiso 1.00 1 c R . .
H(12) H 0.9640 0.0257 0.9025 0.026 Uiso 1.00 1 c R . .
H(13) H 0.7979 -0.1936 0.9296 0.032 Uiso 1.00 1 c R . .
H(14) H 0.5054 -0.2449 0.8956 0.032 Uiso 1.00 1 c R . .
H(15) H 0.3836 -0.0878 0.8200 0.032 Uiso 1.00 1 c R . .
H(16) H 0.5485 0.1305 0.7913 0.023 Uiso 1.00 1 c R . .

loop_
_atom_site_aniso_label
_atom_site_aniso_U_11
_atom_site_aniso_U_22
_atom_site_aniso_U_33
_atom_site_aniso_U_12
_atom_site_aniso_U_13
_atom_site_aniso_U_23
I(1) 0.0215(2) 0.0293(2) 0.0342(2) 0.01300(17) 0.00888(17) 0.01422(19)
I(2) 0.0209(2) 0.0191(2) 0.0243(2) 0.00676(16) 0.00670(15) 0.00629(17)
Te(1) 0.0140(2) 0.0147(2) 0.0188(2) 0.00224(15) 0.00146(15) 0.00569(16)
Br(1) 0.0232(3) 0.0210(3) 0.0272(3) -0.0043(2) 0.0002(2) 0.0080(2)
C(1) 0.022(2) 0.023(2) 0.020(2) 0.004(2) 0.008(2) 0.008(2)
C(2) 0.035(3) 0.019(2) 0.032(3) 0.009(2) 0.014(2) 0.007(2)
C(3) 0.053(4) 0.029(3) 0.026(3) 0.012(2) 0.015(2) 0.015(2)
C(4) 0.031(3) 0.034(3) 0.032(3) 0.019(2) 0.012(2) 0.016(2)
C(5) 0.022(2) 0.025(2) 0.023(2) 0.012(2) 0.008(2) 0.012(2)
C(6) 0.023(2) 0.034(3) 0.018(2) 0.007(2) 0.002(2) 0.007(2)
C(7) 0.025(2) 0.020(2) 0.025(3) 0.005(2) 0.006(2) 0.002(2)
C(8) 0.017(2) 0.021(2) 0.020(2) 0.003(2) 0.002(2) 0.005(2)
C(9) 0.017(2) 0.017(2) 0.019(2) 0.0098(19) 0.0061(19) 0.003(2)
C(10) 0.018(2) 0.020(2) 0.022(2) 0.006(2) 0.006(2) 0.007(2)
C(11) 0.019(2) 0.017(2) 0.021(2) 0.003(2) 0.004(2) 0.007(2)
C(12) 0.021(2) 0.023(2) 0.021(2) 0.002(2) -0.003(2) 0.009(2)
C(13) 0.029(2) 0.019(2) 0.037(3) 0.010(2) 0.005(2) 0.014(2)
C(14) 0.026(2) 0.020(2) 0.029(3) -0.007(2) 0.001(2) 0.011(2)
C(15) 0.018(2) 0.028(3) 0.030(3) -0.004(2) 0.001(2) 0.009(2)
C(16) 0.021(2) 0.017(2) 0.020(2) 0.004(2) 0.002(2) 0.005(2)

loop_
_atom_type_symbol
_atom_type_description
_atom_type_scat_dispersion_real
_atom_type_scat_dispersion_imag
_atom_type_scat_source
C C 0.003 0.002
;
International Tables for Crystallography
(1992, Vol. C, Tables 4.2.6.8 and 6.1.1.4)
;
H H 0.000 0.000
;
International Tables for Crystallography
(1992, Vol. C, Table 6.1.1.4)
;
Br Br -0.290 2.459
;
International Tables for Crystallography
(1992, Vol. C, Tables 4.2.6.8 and 6.1.1.4)
;
I I -0.474 1.812
;
International Tables for Crystallography
(1992, Vol. C, Tables 4.2.6.8 and 6.1.1.4)
;
Te Te -0.531 1.675
;
International Tables for Crystallography
(1992, Vol. C, Tables 4.2.6.8 and 6.1.1.4)
;

loop_
_geom_angle_atom_site_label_1
_geom_angle_atom_site_label_2
_geom_angle_atom_site_label_3
_geom_angle
_geom_angle_publ_flag
_geom_angle_site_symmetry_1
_geom_angle_site_symmetry_2
_geom_angle_site_symmetry_3
I(1) Te(1) I(2) 176.405(19) yes . . .
I(1) Te(1) C(9) 90.47(14) yes . . .
I(1) Te(1) C(11) 91.21(15) yes . . .
I(2) Te(1) C(9) 86.18(14) yes . . .
I(2) Te(1) C(11) 90.63(15) yes . . .
C(9) Te(1) C(11) 99.4(2) yes . . .
Br(1) C(1) C(2) 115.4(3) yes . . .
Br(1) C(1) C(10) 121.5(4) yes . . .
C(2) C(1) C(10) 122.9(5) yes . . .
C(1) C(2) C(3) 120.3(5) yes . . .
C(2) C(3) C(4) 120.0(7) yes . . .
C(3) C(4) C(5) 120.6(6) yes . . .
C(4) C(5) C(6) 119.4(5) yes . . .
C(4) C(5) C(10) 120.8(4) yes . . .
C(6) C(5) C(10) 119.9(5) yes . . .
C(5) C(6) C(7) 121.2(5) yes . . .
C(6) C(7) C(8) 119.6(4) yes . . .
C(7) C(8) C(9) 120.9(5) yes . . .
Te(1) C(9) C(8) 115.4(4) yes . . .
Te(1) C(9) C(10) 122.8(3) yes . . .
C(8) C(9) C(10) 121.3(5) yes . . .
C(1) C(10) C(5) 115.3(5) yes . . .
C(1) C(10) C(9) 128.1(5) yes . . .
C(5) C(10) C(9) 116.6(4) yes . . .
Te(1) C(11) C(12) 116.7(3) yes . . .
Te(1) C(11) C(16) 122.1(4) yes . . .
C(12) C(11) C(16) 120.7(5) yes . . .
C(11) C(12) C(13) 119.7(5) yes . . .
C(12) C(13) C(14) 119.8(6) yes . . .
C(13) C(14) C(15) 119.9(5) yes . . .
C(14) C(15) C(16) 120.7(5) yes . . .
C(11) C(16) C(15) 119.1(6) yes . . .
C(1) C(2) H(2) 119.8 no . . .
C(3) C(2) H(2) 119.8 no . . .
C(2) C(3) H(3) 120.0 no . . .
C(4) C(3) H(3) 120.0 no . . .
C(3) C(4) H(4) 119.7 no . . .
C(5) C(4) H(4) 119.7 no . . .
C(5) C(6) H(6) 119.4 no . . .
C(7) C(6) H(6) 119.4 no . . .
C(6) C(7) H(7) 120.2 no . . .
C(8) C(7) H(7) 120.2 no . . .
C(7) C(8) H(8) 119.5 no . . .
C(9) C(8) H(8) 119.5 no . . .
C(11) C(12) H(12) 120.2 no . . .
C(13) C(12) H(12) 120.2 no . . .
C(12) C(13) H(13) 120.1 no . . .
C(14) C(13) H(13) 120.1 no . . .
C(13) C(14) H(14) 120.0 no . . .
C(15) C(14) H(14) 120.0 no . . .
C(14) C(15) H(15) 119.7 no . . .
C(16) C(15) H(15) 119.7 no . . .
C(11) C(16) H(16) 120.4 no . . .
C(15) C(16) H(16) 120.4 no . . .

loop_
_geom_bond_atom_site_label_1
_geom_bond_atom_site_label_2
_geom_bond_distance
_geom_bond_publ_flag
_geom_bond_site_symmetry_1
_geom_bond_site_symmetry_2
I(1) Te(1) 2.9343(5) yes . .
I(2) Te(1) 2.8952(4) yes . .
Te(1) C(9) 2.150(6) yes . .
Te(1) C(11) 2.136(5) yes . .
Br(1) C(1) 1.911(6) yes . .
C(1) C(2) 1.357(9) yes . .
C(1) C(10) 1.421(6) yes . .
C(2) C(3) 1.390(10) yes . .
C(3) C(4) 1.360(8) yes . .
C(4) C(5) 1.409(10) yes . .
C(5) C(6) 1.419(7) yes . .
C(5) C(10) 1.424(8) yes . .
C(6) C(7) 1.364(9) yes . .
C(7) C(8) 1.405(8) yes . .
C(8) C(9) 1.362(6) yes . .
C(9) C(10) 1.444(8) yes . .
C(11) C(12) 1.388(9) yes . .
C(11) C(16) 1.396(7) yes . .
C(12) C(13) 1.390(8) yes . .
C(13) C(14) 1.400(8) yes . .
C(14) C(15) 1.385(10) yes . .
C(15) C(16) 1.388(8) yes . .
C(2) H(2) 0.950 no . .
C(3) H(3) 0.950 no . .
C(4) H(4) 0.950 no . .
C(6) H(6) 0.950 no . .
C(7) H(7) 0.950 no . .
C(8) H(8) 0.950 no . .
C(12) H(12) 0.950 no . .
C(13) H(13) 0.950 no . .
C(14) H(14) 0.950 no . .
C(15) H(15) 0.950 no . .
C(16) H(16) 0.950 no . .

loop_
_geom_contact_atom_site_label_1
_geom_contact_atom_site_label_2
_geom_contact_distance
_geom_contact_publ_flag
_geom_contact_site_symmetry_1
_geom_contact_site_symmetry_2
I(2) I(2) 3.5561(4) ? . 2_667
C(1) C(5) 3.556(8) ? . 2_766
C(2) C(12) 3.588(8) ? . 1_565
C(2) C(13) 3.514(9) ? . 1_565
C(5) C(1) 3.556(8) ? . 2_766
C(12) C(2) 3.588(8) ? . 1_545
C(13) C(2) 3.514(9) ? . 1_545
C(14) C(15) 3.557(8) ? . 2_657
C(15) C(14) 3.557(8) ? . 2_657
I(1) H(2) 3.222 ? . 1_545
I(1) H(3) 3.152 ? . 2_766
I(1) H(7) 3.295 ? . 2_756
I(1) H(15) 3.512 ? . 1_655
I(1) H(16) 3.170 ? . 1_655
I(2) H(13) 3.292 ? . 1_565
I(2) H(14) 3.373 ? . 2_657
Br(1) H(4) 3.569 ? . 2_766
Br(1) H(6) 3.560 ? . 2_766
Br(1) H(14) 3.186 ? . 1_665
Br(1) H(15) 3.159 ? . 1_665
C(1) H(13) 3.478 ? . 1_565
C(2) H(12) 3.578 ? . 1_565
C(2) H(13) 3.416 ? . 1_565
C(3) H(6) 3.452 ? . 2_666
C(4) H(4) 3.472 ? . 2_666
C(4) H(6) 3.267 ? . 2_666
C(5) H(4) 3.399 ? . 2_666
C(6) H(2) 3.483 ? . 2_766
C(6) H(4) 3.262 ? . 2_666
C(6) H(15) 3.325 ? . 2_656
C(7) H(2) 3.415 ? . 2_766
C(7) H(7) 3.183 ? . 2_656
C(7) H(15) 3.415 ? . 2_656
C(8) H(7) 3.304 ? . 2_656
C(12) H(2) 3.090 ? . 1_545
C(12) H(12) 3.013 ? . 2_757
C(12) H(13) 3.465 ? . 2_757
C(13) H(2) 3.335 ? . 1_545
C(13) H(12) 3.069 ? . 2_757
C(14) H(6) 3.227 ? . 2_656
C(15) H(6) 2.969 ? . 2_656
C(15) H(7) 3.200 ? . 2_656
C(16) H(7) 3.148 ? . 2_656
C(16) H(14) 3.529 ? . 2_657
H(2) I(1) 3.222 ? . 1_565
H(2) C(6) 3.483 ? . 2_766
H(2) C(7) 3.415 ? . 2_766
H(2) C(12) 3.090 ? . 1_565
H(2) C(13) 3.335 ? . 1_565
H(2) H(7) 3.585 ? . 2_766
H(2) H(12) 2.890 ? . 1_565
H(2) H(13) 3.286 ? . 1_565
H(2) H(15) 3.168 ? . 1_665
H(3) I(1) 3.152 ? . 2_766
H(3) H(6) 3.430 ? . 2_666
H(3) H(8) 2.992 ? . 1_565
H(4) Br(1) 3.569 ? . 2_766
H(4) C(4) 3.472 ? . 2_666
H(4) C(5) 3.399 ? . 2_666
H(4) C(6) 3.262 ? . 2_666
H(4) H(4) 3.321 ? . 2_666
H(4) H(6) 3.115 ? . 2_666
H(6) Br(1) 3.560 ? . 2_766
H(6) C(3) 3.452 ? . 2_666
H(6) C(4) 3.267 ? . 2_666
H(6) C(14) 3.227 ? . 2_656
H(6) C(15) 2.969 ? . 2_656
H(6) H(3) 3.430 ? . 2_666
H(6) H(4) 3.115 ? . 2_666
H(6) H(14) 3.301 ? . 2_656
H(6) H(15) 2.833 ? . 2_656
H(7) I(1) 3.295 ? . 2_756
H(7) C(7) 3.183 ? . 2_656
H(7) C(8) 3.304 ? . 2_656
H(7) C(15) 3.200 ? . 2_656
H(7) C(16) 3.148 ? . 2_656
H(7) H(2) 3.585 ? . 2_766
H(7) H(7) 2.741 ? . 2_656
H(7) H(8) 2.945 ? . 2_656
H(7) H(15) 2.972 ? . 2_656
H(7) H(16) 2.908 ? . 2_656
H(8) H(3) 2.992 ? . 1_545
H(8) H(7) 2.945 ? . 2_656
H(12) C(2) 3.578 ? . 1_545
H(12) C(12) 3.013 ? . 2_757
H(12) C(13) 3.069 ? . 2_757
H(12) H(2) 2.890 ? . 1_545
H(12) H(12) 2.535 ? . 2_757
H(12) H(13) 2.667 ? . 2_757
H(13) I(2) 3.292 ? . 1_545
H(13) C(1) 3.478 ? . 1_545
H(13) C(2) 3.416 ? . 1_545
H(13) C(12) 3.465 ? . 2_757
H(13) H(2) 3.286 ? . 1_545
H(13) H(12) 2.667 ? . 2_757
H(14) I(2) 3.373 ? . 2_657
H(14) Br(1) 3.186 ? . 1_445
H(14) C(16) 3.529 ? . 2_657
H(14) H(6) 3.301 ? . 2_656
H(14) H(16) 3.574 ? . 2_657
H(15) I(1) 3.512 ? . 1_455
H(15) Br(1) 3.159 ? . 1_445
H(15) C(6) 3.325 ? . 2_656
H(15) C(7) 3.415 ? . 2_656
H(15) H(2) 3.168 ? . 1_445
H(15) H(6) 2.833 ? . 2_656
H(15) H(7) 2.972 ? . 2_656
H(16) I(1) 3.170 ? . 1_455
H(16) H(7) 2.908 ? . 2_656
H(16) H(14) 3.574 ? . 2_657
Te(1) Br(1) 3.1563(6) ? . .
I(1) Br(1) 4.4948(7) ? . .
I(2) Br(1) 4.0089(6) ? . .

loop_
_geom_torsion_atom_site_label_1
_geom_torsion_atom_site_label_2
_geom_torsion_atom_site_label_3
_geom_torsion_atom_site_label_4
_geom_torsion
_geom_torsion_publ_flag
_geom_torsion_site_symmetry_1
_geom_torsion_site_symmetry_2
_geom_torsion_site_symmetry_3
_geom_torsion_site_symmetry_4
I(1) Te(1) C(9) C(8) 72.4(4) ? . . . .
I(1) Te(1) C(9) C(10) -115.9(4) ? . . . .
I(1) Te(1) C(11) C(12) 47.9(4) ? . . . .
I(1) Te(1) C(11) C(16) -140.2(4) ? . . . .
I(2) Te(1) C(9) C(8) -108.9(4) ? . . . .
I(2) Te(1) C(9) C(10) 62.8(4) ? . . . .
I(2) Te(1) C(11) C(12) -135.2(4) ? . . . .
I(2) Te(1) C(11) C(16) 36.7(4) ? . . . .
C(9) Te(1) C(11) C(12) 138.6(4) ? . . . .
C(9) Te(1) C(11) C(16) -49.5(4) ? . . . .
C(11) Te(1) C(9) C(8) -18.9(4) ? . . . .
C(11) Te(1) C(9) C(10) 152.8(4) ? . . . .
Br(1) C(1) C(2) C(3) 174.8(5) ? . . . .
Br(1) C(1) C(10) C(5) -171.3(4) ? . . . .
Br(1) C(1) C(10) C(9) 7.3(8) ? . . . .
C(2) C(1) C(10) C(5) 3.5(8) ? . . . .
C(2) C(1) C(10) C(9) -177.9(5) ? . . . .
C(10) C(1) C(2) C(3) -0.3(8) ? . . . .
C(1) C(2) C(3) C(4) -1.9(10) ? . . . .
C(2) C(3) C(4) C(5) 0.6(10) ? . . . .
C(3) C(4) C(5) C(6) -176.3(6) ? . . . .
C(3) C(4) C(5) C(10) 2.8(9) ? . . . .
C(4) C(5) C(6) C(7) 177.3(5) ? . . . .
C(4) C(5) C(10) C(1) -4.7(8) ? . . . .
C(4) C(5) C(10) C(9) 176.5(5) ? . . . .
C(6) C(5) C(10) C(1) 174.4(5) ? . . . .
C(6) C(5) C(10) C(9) -4.4(8) ? . . . .
C(10) C(5) C(6) C(7) -1.8(8) ? . . . .
C(5) C(6) C(7) C(8) 5.1(9) ? . . . .
C(6) C(7) C(8) C(9) -1.8(8) ? . . . .
C(7) C(8) C(9) Te(1) 167.1(4) ? . . . .
C(7) C(8) C(9) C(10) -4.7(8) ? . . . .
Te(1) C(9) C(10) C(1) 17.9(8) ? . . . .
Te(1) C(9) C(10) C(5) -163.5(4) ? . . . .
C(8) C(9) C(10) C(1) -170.9(5) ? . . . .
C(8) C(9) C(10) C(5) 7.6(7) ? . . . .
Te(1) C(11) C(12) C(13) 174.6(4) ? . . . .
Te(1) C(11) C(16) C(15) -173.9(4) ? . . . .
C(12) C(11) C(16) C(15) -2.3(8) ? . . . .
C(16) C(11) C(12) C(13) 2.6(8) ? . . . .
C(11) C(12) C(13) C(14) -2.6(8) ? . . . .
C(12) C(13) C(14) C(15) 2.3(9) ? . . . .
C(13) C(14) C(15) C(16) -2.0(9) ? . . . .
C(14) C(15) C(16) C(11) 2.0(8) ? . . . .

loop_
_cod_related_entry_id
_cod_related_entry_database
_cod_related_entry_code
1 ChemSpider 30661021
